data_7120014
loop_
_publ_author_name
'Lee, Heui Beom'
'Tsui, Emily Y.'
'Agapie, Theodor'

_publ_section_title
;
 CaMn4O2 model of the biological Oxygen Evolving Complex: Synthesis by
 cluster expansion on low symmetry ligand
;
_journal_name_full 'Chem. Commun.'
_journal_paper_doi 10.1039/C7CC02313H
_journal_year 2017
_chemical_formula_moiety 'C60 H48 Fe4 N5 O13, C4 H10 O'
_chemical_formula_sum 'C64 H58 Fe4 N5 O14'
_chemical_formula_weight 1344.55
_chemical_name_systematic
;
 ?
;
_space_group_crystal_system triclinic
_space_group_IT_number 2
_space_group_name_Hall '-P 1'
_space_group_name_H-M_alt 'P -1'
_symmetry_space_group_name_Hall '-P 1'
_symmetry_space_group_name_H-M 'P -1'
_atom_sites_solution_hydrogens geom
_atom_sites_solution_primary dual
_audit_creation_date 2017-03-08
_audit_creation_method
;
Olex2 1.2
(compiled 2017.03.02 svn.r3394 for OlexSys, GUI svn.r5324)
;
_audit_update_record
;
2017-03-27 deposited with the CCDC.
2017-04-25 downloaded from the CCDC.
;
_cell_angle_alpha 75.523(4)
_cell_angle_beta 75.229(3)
_cell_angle_gamma 65.876(3)
_cell_formula_units_Z 2
_cell_length_a 13.7237(14)
_cell_length_b 13.9138(13)
_cell_length_c 17.8609(17)
_cell_measurement_reflns_used 9989
_cell_measurement_temperature 100(2)
_cell_measurement_theta_max 26.33
_cell_measurement_theta_min 2.39
_cell_volume 2968.4(5)
_computing_cell_refinement 'SAINT v8.34A (Bruker, 2013)'
_computing_data_reduction 'SAINT v8.34A (Bruker, 2013)'
_computing_molecular_graphics 'Olex2 (Dolomanov et al., 2009)'
_computing_publication_material 'Olex2 (Dolomanov et al., 2009)'
_computing_structure_refinement 'ShelXL (Sheldrick, 2015)'
_computing_structure_solution 'ShelXT (Sheldrick, 2015)'
_diffrn_ambient_temperature 100.04
_diffrn_detector_area_resol_mean 10.24
_diffrn_measured_fraction_theta_full 0.999
_diffrn_measured_fraction_theta_max 0.999
_diffrn_measurement_device_type 'Bruker D8 VENTURE Kappa Duo PHOTON 100 CMOS'
_diffrn_measurement_method '\f and \w scans'
_diffrn_radiation_type MoK\a
_diffrn_radiation_wavelength 0.71073
_diffrn_reflns_av_R_equivalents 0.1863
_diffrn_reflns_av_unetI/netI 0.1232
_diffrn_reflns_Laue_measured_fraction_full 0.999
_diffrn_reflns_Laue_measured_fraction_max 0.999
_diffrn_reflns_limit_h_max 18
_diffrn_reflns_limit_h_min -18
_diffrn_reflns_limit_k_max 18
_diffrn_reflns_limit_k_min -18
_diffrn_reflns_limit_l_max 23
_diffrn_reflns_limit_l_min -23
_diffrn_reflns_number 105521
_diffrn_reflns_point_group_measured_fraction_full 0.999
_diffrn_reflns_point_group_measured_fraction_max 0.999
_diffrn_reflns_theta_full 25.242
_diffrn_reflns_theta_max 28.264
_diffrn_reflns_theta_min 2.391
_diffrn_source 'I\mS HB micro-focus sealed tube'
_diffrn_standards_number 0
_exptl_absorpt_coefficient_mu 1.030
_exptl_absorpt_correction_T_max 0.7461
_exptl_absorpt_correction_T_min 0.7168
_exptl_absorpt_correction_type multi-scan
_exptl_absorpt_process_details
'SADABS-2014/5 (Bruker,2014/5) was used for absorption correction. wR2(int) was 0.0876 before and 0.0659 after correction. The Ratio of minimum to maximum transmission is 0.9607. The \l/2 correction factor is 0.00150.'
_exptl_crystal_colour red
_exptl_crystal_colour_primary red
_exptl_crystal_density_diffrn 1.504
_exptl_crystal_description block
_exptl_crystal_F_000 1386
_exptl_crystal_size_max 0.02
_exptl_crystal_size_mid 0.02
_exptl_crystal_size_min 0.02
_exptl_transmission_factor_max 0.7461
_exptl_transmission_factor_min 0.7168
_refine_diff_density_max 1.668
_refine_diff_density_min -1.061
_refine_diff_density_rms 0.121
_refine_ls_extinction_method none
_refine_ls_goodness_of_fit_ref 1.045
_refine_ls_hydrogen_treatment constr
_refine_ls_matrix_type full
_refine_ls_number_parameters 765
_refine_ls_number_reflns 14691
_refine_ls_number_restraints 6
_refine_ls_restrained_S_all 1.044
_refine_ls_R_factor_all 0.1521
_refine_ls_R_factor_gt 0.0744
_refine_ls_shift/su_max 0.001
_refine_ls_shift/su_mean 0.000
_refine_ls_structure_factor_coef Fsqd
_refine_ls_weighting_details 'w=1/[\s^2^(Fo^2^)+(0.0631P)^2^+9.4315P] where P=(Fo^2^+2Fc^2^)/3'
_refine_ls_weighting_scheme calc
_refine_ls_wR_factor_gt 0.1512
_refine_ls_wR_factor_ref 0.1773
_reflns_Friedel_coverage 0.000
_reflns_number_gt 8670
_reflns_number_total 14691
_reflns_threshold_expression 'I > 2\s(I)'
_cod_data_source_file c7cc02313h2.cif
_cod_data_source_block 2
_cod_database_code 7120014
_shelxl_version_number 2014-3
_shelx_space_group_comment
;
The symmetry employed for this shelxl refinement is uniquely defined
by the following loop, which should always be used as a source of
symmetry information in preference to the above space-group names.
They are only intended as comments.
;
_olex2_refinement_description
;
1. Fixed Uiso
 At 1.2 times of:
  All C(H) groups, All C(H,H) groups
 At 1.5 times of:
  All C(H,H,H) groups
2. Restrained distances
 O14-C63 = O14-C61
 1.4 with sigma of 0.001
 C63-C64 = C61-C62
 1.5 with sigma of 0.001
 C61-C63
 2.32 with sigma of 0.001
 C64-C62
 4.7 with sigma of 0.001
3.a Secondary CH2 refined with riding coordinates:
 C61(H61A,H61B), C63(H63A,H63B)
3.b Aromatic/amide H refined with riding coordinates:
 C47(H47), C11(H11), C40(H40), C39(H39), C30(H30), C15(H15), C60(H60), C9(H9),
 C16(H16), C18(H18), C13(H13), C27(H27), C46(H46), C32(H32), C44(H44), C42(H42),
  C29(H29), C59(H59), C34(H34), C22(H22), C56(H56), C28(H28), C17(H17),
 C35(H35), C57(H57), C45(H45), C24(H24), C25(H25), C41(H41), C33(H33), C58(H58),
  C3(H3), C23(H23), C4(H4), C6(H6), C5(H5)
3.c Idealised Me refined as rotating group:
 C55(H55A,H55B,H55C), C51(H51A,H51B,H51C), C53(H53A,H53B,H53C), C49(H49A,H49B,
 H49C), C62(H62A,H62B,H62C), C64(H64A,H64B,H64C)
;
_olex2_submission_original_sample_id 2
_olex2_submission_special_instructions 'No special instructions were received'

loop_
_space_group_symop_operation_xyz
'x, y, z'
'-x, -y, -z'

loop_
_atom_site_label
_atom_site_type_symbol
_atom_site_fract_x
_atom_site_fract_y
_atom_site_fract_z
_atom_site_U_iso_or_equiv
_atom_site_adp_type
_atom_site_occupancy
_atom_site_site_symmetry_order
_atom_site_calc_flag
_atom_site_refinement_flags_posn
Fe1 Fe 0.09495(5) 0.28505(5) 0.70518(4) 0.01343(15) Uani 1 1 d .
Fe2 Fe 0.11568(5) 0.38294(5) 0.84552(4) 0.01718(16) Uani 1 1 d .
Fe4 Fe 0.29038(6) 0.51748(6) 0.79216(4) 0.02115(18) Uani 1 1 d .
Fe3 Fe 0.29337(6) 0.39751(6) 0.64288(4) 0.02134(18) Uani 1 1 d .
O1 O 0.2329(2) 0.2918(2) 0.63031(17) 0.0141(7) Uani 1 1 d .
O2 O 0.1452(2) 0.2420(2) 0.81088(17) 0.0131(6) Uani 1 1 d .
O8 O 0.2146(3) 0.3194(3) 0.9315(2) 0.0286(8) Uani 1 1 d .
O12 O 0.0194(3) 0.4498(3) 0.73788(19) 0.0238(8) Uani 1 1 d .
O10 O 0.0313(3) 0.5289(3) 0.8777(2) 0.0264(8) Uani 1 1 d .
O3 O 0.2464(4) 0.4018(4) 0.7602(2) 0.0421(11) Uani 1 1 d .
O13 O -0.0822(3) 0.3564(3) 0.7501(2) 0.0275(8) Uani 1 1 d .
O6 O 0.2412(3) 0.5580(3) 0.6039(2) 0.0330(9) Uani 1 1 d .
O4 O 0.4513(3) 0.3699(3) 0.6474(2) 0.0321(9) Uani 1 1 d .
O7 O 0.2801(3) 0.6293(3) 0.6860(2) 0.0301(9) Uani 1 1 d .
O5 O 0.4544(3) 0.4201(3) 0.7560(2) 0.0366(10) Uani 1 1 d .
O9 O 0.3077(3) 0.4257(3) 0.9053(2) 0.0395(10) Uani 1 1 d .
O11 O 0.1363(3) 0.6265(3) 0.8326(2) 0.0334(9) Uani 1 1 d .
N2 N 0.0535(3) 0.3171(3) 0.5903(2) 0.0176(8) Uani 1 1 d .
N4 N -0.0107(3) 0.3247(3) 0.9206(2) 0.0191(9) Uani 1 1 d .
N3 N 0.0890(3) 0.1274(3) 0.7457(2) 0.0170(8) Uani 1 1 d .
N5 N 0.3710(3) 0.6087(3) 0.8238(2) 0.0228(9) Uani 1 1 d .
N1 N 0.3498(4) 0.3807(4) 0.5201(3) 0.0289(10) Uani 1 1 d .
C37 C 0.1106(4) 0.1665(4) 0.8652(3) 0.0163(10) Uani 1 1 d .
C38 C 0.0974(4) 0.0901(4) 0.8215(3) 0.0163(10) Uani 1 1 d .
C12 C 0.3924(4) 0.0944(4) 0.6737(3) 0.0181(10) Uani 1 1 d .
C26 C 0.1341(4) 0.3187(4) 0.5295(3) 0.0174(10) Uani 1 1 d .
C47 C -0.1031(4) 0.3856(4) 0.9610(3) 0.0248(11) Uani 1 1 d .
H47 H -0.1087 0.4529 0.9688 0.030 Uiso 1 1 calc R
C20 C 0.2463(4) 0.2669(4) 0.5554(3) 0.0196(10) Uani 1 1 d .
C14 C 0.3603(4) 0.0702(4) 0.6089(3) 0.0195(10) Uani 1 1 d .
C11 C 0.3403(4) 0.0709(3) 0.7499(3) 0.0161(10) Uani 1 1 d .
H11 H 0.2875 0.0400 0.7580 0.019 Uiso 1 1 calc R
C36 C 0.1934(4) 0.0981(4) 0.9213(3) 0.0189(10) Uani 1 1 d .
C19 C 0.2907(4) 0.1437(4) 0.5578(3) 0.0180(10) Uani 1 1 d .
C43 C -0.0009(4) 0.2282(4) 0.9113(3) 0.0171(10) Uani 1 1 d .
C54 C 0.2836(4) 0.3478(4) 0.9434(3) 0.0215(11) Uani 1 1 d .
C10 C 0.3633(4) 0.0915(4) 0.8143(3) 0.0191(10) Uani 1 1 d .
C40 C 0.0947(4) -0.0775(4) 0.8115(3) 0.0262(12) Uani 1 1 d .
H40 H 0.0949 -0.1470 0.8346 0.031 Uiso 1 1 calc R
C39 C 0.0992(4) -0.0118(4) 0.8562(3) 0.0208(11) Uani 1 1 d .
H39 H 0.1035 -0.0361 0.9104 0.025 Uiso 1 1 calc R
C1 C 0.4946(4) 0.3608(4) 0.7062(3) 0.0286(12) Uani 1 1 d .
C30 C -0.0485(4) 0.3549(4) 0.5766(3) 0.0228(11) Uani 1 1 d .
H30 H -0.1052 0.3531 0.6198 0.027 Uiso 1 1 calc R
C31 C 0.3071(4) 0.0661(4) 0.8960(3) 0.0192(10) Uani 1 1 d .
C15 C 0.3998(4) -0.0388(4) 0.6033(3) 0.0262(12) Uani 1 1 d .
H15 H 0.4462 -0.0890 0.6381 0.031 Uiso 1 1 calc R
C60 C 0.3388(4) 0.7149(4) 0.8035(3) 0.0260(12) Uani 1 1 d .
H60 H 0.2852 0.7502 0.7708 0.031 Uiso 1 1 calc R
C9 C 0.4485(4) 0.1274(4) 0.8010(3) 0.0276(12) Uani 1 1 d .
H9 H 0.4668 0.1414 0.8440 0.033 Uiso 1 1 calc R
C16 C 0.3735(5) -0.0754(4) 0.5486(3) 0.0300(13) Uani 1 1 d .
H16 H 0.4024 -0.1493 0.5455 0.036 Uiso 1 1 calc R
C18 C 0.2634(4) 0.1047(4) 0.5037(3) 0.0251(11) Uani 1 1 d .
H18 H 0.2151 0.1535 0.4696 0.030 Uiso 1 1 calc R
C50 C 0.0488(4) 0.6145(4) 0.8648(3) 0.0237(11) Uani 1 1 d .
C13 C 0.4774(4) 0.1296(4) 0.6619(3) 0.0230(11) Uani 1 1 d .
H13 H 0.5147 0.1441 0.6103 0.028 Uiso 1 1 calc R
C27 C 0.1133(5) 0.3618(4) 0.4541(3) 0.0265(12) Uani 1 1 d .
H27 H 0.1708 0.3651 0.4118 0.032 Uiso 1 1 calc R
C46 C -0.1902(4) 0.3533(4) 0.9915(3) 0.0278(12) Uani 1 1 d .
H46 H -0.2544 0.3978 1.0201 0.033 Uiso 1 1 calc R
C32 C 0.3739(5) 0.0046(4) 0.9518(3) 0.0299(12) Uani 1 1 d .
H32 H 0.4502 -0.0166 0.9356 0.036 Uiso 1 1 calc R
C44 C -0.0860(4) 0.1918(4) 0.9398(3) 0.0253(11) Uani 1 1 d .
H44 H -0.0784 0.1239 0.9319 0.030 Uiso 1 1 calc R
C42 C 0.0854(4) 0.0636(4) 0.7019(3) 0.0229(11) Uani 1 1 d .
H42 H 0.0797 0.0903 0.6481 0.028 Uiso 1 1 calc R
C29 C -0.0746(4) 0.3966(4) 0.5022(3) 0.0279(12) Uani 1 1 d .
H29 H -0.1474 0.4220 0.4941 0.034 Uiso 1 1 calc R
C59 C 0.3796(5) 0.7758(5) 0.8276(3) 0.0336(13) Uani 1 1 d .
H59 H 0.3544 0.8511 0.8119 0.040 Uiso 1 1 calc R
C34 C 0.2238(5) 0.0059(4) 1.0537(3) 0.0307(13) Uani 1 1 d .
H34 H 0.1946 -0.0136 1.1069 0.037 Uiso 1 1 calc R
C21 C 0.3274(4) 0.3113(4) 0.4963(3) 0.0206(11) Uani 1 1 d .
C22 C 0.3716(5) 0.2851(4) 0.4216(3) 0.0318(13) Uani 1 1 d .
H22 H 0.3559 0.2336 0.4056 0.038 Uiso 1 1 calc R
C56 C 0.4486(4) 0.5609(5) 0.8683(3) 0.0303(12) Uani 1 1 d .
H56 H 0.4742 0.4853 0.8822 0.036 Uiso 1 1 calc R
C28 C 0.0081(5) 0.3998(4) 0.4406(3) 0.0290(12) Uani 1 1 d .
H28 H -0.0068 0.4282 0.3888 0.035 Uiso 1 1 calc R
C17 C 0.3048(5) -0.0030(4) 0.4989(3) 0.0316(13) Uani 1 1 d .
H17 H 0.2858 -0.0269 0.4612 0.038 Uiso 1 1 calc R
C35 C 0.1551(4) 0.0678(4) 0.9995(3) 0.0252(11) Uani 1 1 d .
H35 H 0.0790 0.0900 1.0170 0.030 Uiso 1 1 calc R
C8 C 0.5075(4) 0.1433(4) 0.7258(3) 0.0271(12) Uani 1 1 d .
C48 C 0.2566(4) 0.6313(4) 0.6219(3) 0.0320(13) Uani 1 1 d .
C57 C 0.4930(5) 0.6154(5) 0.8948(4) 0.0426(15) Uani 1 1 d .
H57 H 0.5475 0.5781 0.9265 0.051 Uiso 1 1 calc R
C55 C 0.3417(5) 0.2836(5) 1.0123(4) 0.0444(16) Uani 1 1 d .
H55A H 0.3143 0.3251 1.0553 0.067 Uiso 1 1 calc GR
H55B H 0.4197 0.2676 0.9957 0.067 Uiso 1 1 calc GR
H55C H 0.3285 0.2167 1.0304 0.067 Uiso 1 1 calc GR
C45 C -0.1830(4) 0.2563(5) 0.9803(3) 0.0324(13) Uani 1 1 d .
H45 H -0.2426 0.2335 0.9995 0.039 Uiso 1 1 calc R
C24 C 0.4609(5) 0.4058(5) 0.3955(4) 0.0412(15) Uani 1 1 d .
H24 H 0.5073 0.4400 0.3619 0.049 Uiso 1 1 calc R
C25 C 0.4153(5) 0.4276(5) 0.4699(3) 0.0405(15) Uani 1 1 d .
H25 H 0.4306 0.4785 0.4871 0.049 Uiso 1 1 calc R
C51 C -0.0465(5) 0.7105(4) 0.8901(3) 0.0356(14) Uani 1 1 d .
H51A H -0.0986 0.7355 0.8542 0.053 Uiso 1 1 calc GR
H51B H -0.0214 0.7675 0.8888 0.053 Uiso 1 1 calc GR
H51C H -0.0815 0.6908 0.9435 0.053 Uiso 1 1 calc GR
C41 C 0.0898(4) -0.0402(4) 0.7323(3) 0.0285(12) Uani 1 1 d .
H41 H 0.0894 -0.0844 0.6997 0.034 Uiso 1 1 calc R
C33 C 0.3342(5) -0.0265(5) 1.0289(3) 0.0358(14) Uani 1 1 d .
H33 H 0.3824 -0.0697 1.0646 0.043 Uiso 1 1 calc R
C2 C 0.5998(4) 0.2723(5) 0.7122(3) 0.0335(13) Uani 1 1 d .
C7 C 0.6088(4) 0.1686(5) 0.7168(3) 0.0338(13) Uani 1 1 d .
C58 C 0.4576(5) 0.7251(5) 0.8750(4) 0.0457(17) Uani 1 1 d .
H58 H 0.4862 0.7648 0.8935 0.055 Uiso 1 1 calc R
C52 C -0.0738(4) 0.4408(4) 0.7558(3) 0.0261(12) Uani 1 1 d .
C3 C 0.6908(5) 0.2915(5) 0.7180(4) 0.0436(16) Uani 1 1 d .
H3 H 0.6845 0.3621 0.7180 0.052 Uiso 1 1 calc R
C23 C 0.4379(5) 0.3340(5) 0.3710(3) 0.0383(15) Uani 1 1 d .
H23 H 0.4674 0.3176 0.3195 0.046 Uiso 1 1 calc R
C53 C -0.1709(5) 0.5330(5) 0.7827(4) 0.0507(19) Uani 1 1 d .
H53A H -0.1564 0.5563 0.8247 0.076 Uiso 1 1 calc GR
H53B H -0.2334 0.5109 0.8025 0.076 Uiso 1 1 calc GR
H53C H -0.1866 0.5920 0.7386 0.076 Uiso 1 1 calc GR
C4 C 0.7886(5) 0.2080(6) 0.7236(4) 0.0524(18) Uani 1 1 d .
H4 H 0.8497 0.2209 0.7278 0.063 Uiso 1 1 calc R
C49 C 0.2511(6) 0.7294(5) 0.5580(4) 0.056(2) Uani 1 1 d .
H49A H 0.3176 0.7124 0.5187 0.083 Uiso 1 1 calc GR
H49B H 0.2439 0.7888 0.5818 0.083 Uiso 1 1 calc GR
H49C H 0.1884 0.7497 0.5328 0.083 Uiso 1 1 calc GR
C6 C 0.7072(5) 0.0855(5) 0.7219(5) 0.0545(19) Uani 1 1 d .
H6 H 0.7132 0.0143 0.7245 0.065 Uiso 1 1 calc R
C5 C 0.7977(5) 0.1063(6) 0.7233(5) 0.063(2) Uani 1 1 d .
H5 H 0.8663 0.0495 0.7240 0.075 Uiso 1 1 calc R
O14 O -0.1865(8) 0.8355(9) 0.6749(5) 0.172(4) Uiso 1 1 d D
C62 C -0.3551(9) 0.8369(12) 0.7511(8) 0.188(7) Uiso 1 1 d D
H62A H -0.3842 0.9028 0.7146 0.282 Uiso 1 1 calc GR
H62B H -0.3974 0.8448 0.8040 0.282 Uiso 1 1 calc GR
H62C H -0.3595 0.7772 0.7342 0.282 Uiso 1 1 calc GR
C64 C -0.0397(10) 0.8832(13) 0.5961(8) 0.209(8) Uiso 1 1 d D
H64A H -0.0599 0.8684 0.5526 0.314 Uiso 1 1 calc GR
H64B H 0.0393 0.8602 0.5886 0.314 Uiso 1 1 calc GR
H64C H -0.0728 0.9600 0.5978 0.314 Uiso 1 1 calc GR
C61 C -0.2390(9) 0.8154(17) 0.7520(7) 0.260(11) Uiso 1 1 d D
H61A H -0.2353 0.8620 0.7842 0.312 Uiso 1 1 calc R
H61B H -0.2028 0.7402 0.7755 0.312 Uiso 1 1 calc R
C63 C -0.0792(8) 0.8235(14) 0.6720(8) 0.237(9) Uiso 1 1 d D
H63A H -0.0324 0.7468 0.6766 0.284 Uiso 1 1 calc R
H63B H -0.0750 0.8511 0.7166 0.284 Uiso 1 1 calc R

loop_
_atom_site_aniso_label
_atom_site_aniso_U_11
_atom_site_aniso_U_22
_atom_site_aniso_U_33
_atom_site_aniso_U_23
_atom_site_aniso_U_13
_atom_site_aniso_U_12
Fe1 0.0140(3) 0.0174(3) 0.0106(3) 0.0019(3) -0.0035(3) -0.0091(3)
Fe2 0.0181(4) 0.0190(4) 0.0191(4) -0.0043(3) -0.0023(3) -0.0113(3)
Fe4 0.0203(4) 0.0254(4) 0.0229(4) -0.0038(3) -0.0010(3) -0.0152(3)
Fe3 0.0219(4) 0.0229(4) 0.0252(4) -0.0065(3) 0.0012(3) -0.0159(3)
O1 0.0149(16) 0.0156(16) 0.0113(15) -0.0003(12) -0.0019(12) -0.0066(13)
O2 0.0142(16) 0.0152(16) 0.0117(15) 0.0026(12) -0.0030(12) -0.0095(13)
O8 0.035(2) 0.037(2) 0.0248(19) 0.0071(16) -0.0135(16) -0.0271(18)
O12 0.027(2) 0.0211(18) 0.0201(18) 0.0011(14) -0.0043(15) -0.0079(15)
O10 0.029(2) 0.0238(19) 0.032(2) -0.0114(16) 0.0000(16) -0.0142(16)
O3 0.060(3) 0.068(3) 0.024(2) -0.017(2) 0.0146(19) -0.057(2)
O13 0.0224(19) 0.041(2) 0.0221(19) -0.0056(16) -0.0037(15) -0.0149(17)
O6 0.044(2) 0.0223(19) 0.043(2) 0.0014(17) -0.0283(19) -0.0138(18)
O4 0.026(2) 0.037(2) 0.037(2) -0.0056(18) -0.0082(17) -0.0150(18)
O7 0.042(2) 0.033(2) 0.023(2) -0.0031(16) -0.0103(17) -0.0200(18)
O5 0.029(2) 0.042(2) 0.047(2) -0.014(2) -0.0028(18) -0.0187(19)
O9 0.050(3) 0.056(3) 0.032(2) 0.0098(19) -0.0151(19) -0.044(2)
O11 0.029(2) 0.035(2) 0.044(2) -0.0179(18) 0.0061(18) -0.0199(18)
N2 0.017(2) 0.018(2) 0.016(2) -0.0006(16) -0.0051(16) -0.0055(17)
N4 0.019(2) 0.024(2) 0.016(2) -0.0015(17) -0.0023(16) -0.0102(18)
N3 0.014(2) 0.020(2) 0.018(2) -0.0006(16) -0.0020(16) -0.0093(17)
N5 0.021(2) 0.030(2) 0.021(2) 0.0003(18) -0.0033(17) -0.0150(19)
N1 0.027(2) 0.035(3) 0.029(2) -0.004(2) 0.0057(19) -0.022(2)
C37 0.017(2) 0.021(2) 0.014(2) 0.0028(19) -0.0052(18) -0.012(2)
C38 0.011(2) 0.020(2) 0.020(2) -0.0008(19) -0.0008(18) -0.0092(19)
C12 0.015(2) 0.014(2) 0.024(3) 0.0000(19) -0.0050(19) -0.0045(19)
C26 0.025(3) 0.016(2) 0.013(2) 0.0003(18) -0.0033(19) -0.011(2)
C47 0.024(3) 0.031(3) 0.017(2) -0.004(2) 0.000(2) -0.010(2)
C20 0.027(3) 0.020(2) 0.013(2) 0.0009(19) -0.002(2) -0.014(2)
C14 0.015(2) 0.021(2) 0.021(3) -0.004(2) 0.0043(19) -0.009(2)
C11 0.014(2) 0.014(2) 0.022(2) 0.0008(19) -0.0060(19) -0.0057(19)
C36 0.027(3) 0.017(2) 0.017(2) 0.0041(19) -0.012(2) -0.011(2)
C19 0.021(3) 0.019(2) 0.014(2) -0.0040(19) 0.0025(19) -0.010(2)
C43 0.017(2) 0.021(2) 0.013(2) 0.0008(19) 0.0003(18) -0.010(2)
C54 0.021(3) 0.022(3) 0.023(3) -0.004(2) -0.005(2) -0.010(2)
C10 0.015(2) 0.018(2) 0.023(3) 0.004(2) -0.009(2) -0.005(2)
C40 0.024(3) 0.021(3) 0.038(3) -0.002(2) -0.003(2) -0.016(2)
C39 0.016(2) 0.020(3) 0.027(3) 0.004(2) -0.003(2) -0.011(2)
C1 0.034(3) 0.034(3) 0.029(3) -0.009(2) 0.005(2) -0.027(3)
C30 0.022(3) 0.024(3) 0.023(3) 0.000(2) -0.013(2) -0.007(2)
C31 0.025(3) 0.018(2) 0.020(2) 0.002(2) -0.013(2) -0.010(2)
C15 0.024(3) 0.024(3) 0.030(3) -0.004(2) -0.003(2) -0.009(2)
C60 0.023(3) 0.030(3) 0.027(3) -0.004(2) -0.004(2) -0.012(2)
C9 0.023(3) 0.029(3) 0.034(3) 0.002(2) -0.014(2) -0.012(2)
C16 0.035(3) 0.019(3) 0.037(3) -0.009(2) -0.003(3) -0.010(2)
C18 0.035(3) 0.023(3) 0.019(3) -0.004(2) -0.003(2) -0.013(2)
C50 0.028(3) 0.029(3) 0.017(2) -0.008(2) 0.000(2) -0.013(2)
C13 0.014(2) 0.022(3) 0.029(3) 0.001(2) -0.002(2) -0.007(2)
C27 0.039(3) 0.023(3) 0.019(3) 0.001(2) -0.006(2) -0.014(2)
C46 0.020(3) 0.036(3) 0.024(3) -0.005(2) 0.002(2) -0.010(2)
C32 0.030(3) 0.029(3) 0.033(3) 0.003(2) -0.016(2) -0.011(2)
C44 0.028(3) 0.027(3) 0.022(3) 0.002(2) 0.001(2) -0.018(2)
C42 0.024(3) 0.031(3) 0.022(3) -0.007(2) -0.006(2) -0.015(2)
C29 0.030(3) 0.026(3) 0.031(3) -0.001(2) -0.018(2) -0.009(2)
C59 0.035(3) 0.028(3) 0.045(4) -0.007(3) -0.014(3) -0.015(3)
C34 0.049(4) 0.029(3) 0.016(3) 0.009(2) -0.014(2) -0.019(3)
C21 0.023(3) 0.016(2) 0.021(3) 0.000(2) 0.002(2) -0.009(2)
C22 0.036(3) 0.030(3) 0.025(3) -0.004(2) 0.005(2) -0.013(3)
C56 0.023(3) 0.036(3) 0.038(3) -0.004(3) -0.008(2) -0.015(2)
C28 0.049(4) 0.023(3) 0.020(3) 0.005(2) -0.022(3) -0.014(3)
C17 0.045(4) 0.033(3) 0.024(3) -0.008(2) -0.004(3) -0.020(3)
C35 0.030(3) 0.024(3) 0.020(3) 0.005(2) -0.007(2) -0.013(2)
C8 0.020(3) 0.026(3) 0.038(3) 0.002(2) -0.009(2) -0.013(2)
C48 0.028(3) 0.029(3) 0.041(3) 0.001(3) -0.012(3) -0.012(2)
C57 0.035(3) 0.049(4) 0.054(4) -0.005(3) -0.022(3) -0.019(3)
C55 0.053(4) 0.050(4) 0.044(4) 0.008(3) -0.031(3) -0.029(3)
C45 0.025(3) 0.040(3) 0.031(3) 0.004(3) 0.007(2) -0.022(3)
C24 0.039(4) 0.042(4) 0.037(3) 0.002(3) 0.015(3) -0.027(3)
C25 0.045(4) 0.050(4) 0.036(3) -0.006(3) 0.009(3) -0.037(3)
C51 0.042(3) 0.026(3) 0.036(3) -0.011(3) 0.006(3) -0.014(3)
C41 0.026(3) 0.028(3) 0.042(3) -0.013(3) -0.007(2) -0.015(2)
C33 0.047(4) 0.034(3) 0.029(3) 0.010(2) -0.026(3) -0.015(3)
C2 0.025(3) 0.042(3) 0.037(3) -0.010(3) -0.005(2) -0.014(3)
C7 0.022(3) 0.042(3) 0.039(3) -0.006(3) -0.004(2) -0.015(3)
C58 0.045(4) 0.048(4) 0.064(4) -0.019(3) -0.022(3) -0.025(3)
C52 0.024(3) 0.035(3) 0.013(2) -0.001(2) -0.007(2) -0.005(2)
C3 0.027(3) 0.054(4) 0.056(4) -0.002(3) -0.010(3) -0.023(3)
C23 0.041(4) 0.032(3) 0.029(3) -0.003(3) 0.015(3) -0.014(3)
C53 0.036(4) 0.054(4) 0.039(4) -0.013(3) -0.007(3) 0.011(3)
C4 0.030(4) 0.064(5) 0.075(5) -0.006(4) -0.015(3) -0.028(3)
C49 0.086(6) 0.031(3) 0.063(5) 0.016(3) -0.041(4) -0.031(4)
C6 0.029(4) 0.038(4) 0.096(6) -0.005(4) -0.018(4) -0.011(3)
C5 0.024(3) 0.051(4) 0.112(7) -0.014(4) -0.014(4) -0.012(3)

loop_
_atom_type_symbol
_atom_type_description
_atom_type_scat_dispersion_real
_atom_type_scat_dispersion_imag
_atom_type_scat_source
C C 0.0033 0.0016 'International Tables Vol C Tables 4.2.6.8 and 6.1.1.4'
H H 0.0000 0.0000 'International Tables Vol C Tables 4.2.6.8 and 6.1.1.4'
Fe Fe 0.3463 0.8444 'International Tables Vol C Tables 4.2.6.8 and 6.1.1.4'
N N 0.0061 0.0033 'International Tables Vol C Tables 4.2.6.8 and 6.1.1.4'
O O 0.0106 0.0060 'International Tables Vol C Tables 4.2.6.8 and 6.1.1.4'

loop_
_geom_angle_atom_site_label_1
_geom_angle_atom_site_label_2
_geom_angle_atom_site_label_3
_geom_angle
O1 Fe1 O12 101.39(12)
O1 Fe1 O13 151.55(13)
O1 Fe1 N2 76.38(13)
O1 Fe1 N3 115.54(13)
O2 Fe1 O1 100.96(12)
O2 Fe1 O12 83.61(12)
O2 Fe1 O13 97.08(12)
O2 Fe1 N2 174.66(13)
O2 Fe1 N3 77.26(13)
O13 Fe1 O12 58.90(13)
N2 Fe1 O12 101.40(13)
N2 Fe1 O13 87.16(14)
N2 Fe1 N3 99.59(15)
N3 Fe1 O12 140.83(13)
N3 Fe1 O13 89.74(14)
O2 Fe2 O8 97.66(13)
O2 Fe2 O12 80.00(12)
O2 Fe2 O3 89.68(13)
O2 Fe2 N4 74.76(13)
O8 Fe2 O12 174.15(13)
O8 Fe2 O3 90.34(16)
O8 Fe2 N4 92.77(14)
O10 Fe2 O2 159.12(13)
O10 Fe2 O8 97.34(15)
O10 Fe2 O12 86.33(13)
O10 Fe2 O3 104.68(15)
O10 Fe2 N4 90.08(14)
O3 Fe2 O12 84.31(15)
O3 Fe2 N4 164.41(15)
N4 Fe2 O12 91.78(13)
O3 Fe4 N5 167.65(17)
O7 Fe4 O3 99.66(15)
O7 Fe4 O5 94.62(15)
O7 Fe4 N5 84.71(14)
O5 Fe4 O3 86.66(16)
O5 Fe4 N5 81.45(15)
O9 Fe4 O3 90.73(15)
O9 Fe4 O7 169.61(15)
O9 Fe4 O5 86.23(17)
O9 Fe4 N5 85.19(15)
O11 Fe4 O3 100.98(15)
O11 Fe4 O7 84.68(15)
O11 Fe4 O5 172.34(15)
O11 Fe4 O9 93.09(17)
O11 Fe4 N5 90.89(15)
O1 Fe3 O4 127.77(14)
O1 Fe3 N1 76.32(14)
O3 Fe3 O1 101.63(13)
O3 Fe3 O4 92.05(16)
O3 Fe3 N1 175.87(18)
O6 Fe3 O1 127.70(14)
O6 Fe3 O3 97.98(17)
O6 Fe3 O4 99.08(15)
O6 Fe3 N1 86.08(16)
O4 Fe3 N1 86.51(16)
Fe3 O1 Fe1 117.42(14)
C20 O1 Fe1 115.0(3)
C20 O1 Fe3 120.2(3)
Fe1 O2 Fe2 105.39(13)
C37 O2 Fe1 116.3(3)
C37 O2 Fe2 117.9(3)
C54 O8 Fe2 130.4(3)
Fe1 O12 Fe2 89.02(12)
C52 O12 Fe1 89.4(3)
C52 O12 Fe2 112.9(3)
C50 O10 Fe2 134.6(3)
Fe2 O3 Fe4 107.04(16)
Fe3 O3 Fe2 135.2(2)
Fe3 O3 Fe4 110.86(16)
C52 O13 Fe1 91.4(3)
C48 O6 Fe3 131.9(4)
C1 O4 Fe3 129.9(3)
C48 O7 Fe4 132.1(4)
C1 O5 Fe4 130.5(4)
C54 O9 Fe4 134.6(3)
C50 O11 Fe4 131.8(3)
C26 N2 Fe1 115.6(3)
C26 N2 C30 119.0(4)
C30 N2 Fe1 124.1(3)
C47 N4 Fe2 124.5(3)
C43 N4 Fe2 114.7(3)
C43 N4 C47 119.4(4)
C38 N3 Fe1 114.1(3)
C38 N3 C42 119.1(4)
C42 N3 Fe1 126.7(3)
C60 N5 Fe4 121.2(3)
C60 N5 C56 116.9(5)
C56 N5 Fe4 121.7(4)
C21 N1 Fe3 116.9(3)
C21 N1 C25 118.5(5)
C25 N1 Fe3 124.3(4)
O2 C37 C38 109.6(4)
O2 C37 C36 111.6(4)
O2 C37 C43 107.0(4)
C38 C37 C36 108.1(4)
C43 C37 C38 109.4(4)
C43 C37 C36 111.2(4)
N3 C38 C37 115.0(4)
N3 C38 C39 121.5(4)
C39 C38 C37 123.4(4)
C11 C12 C14 117.3(4)
C13 C12 C14 123.0(4)
C13 C12 C11 119.5(4)
N2 C26 C20 112.0(4)
N2 C26 C27 121.1(5)
C27 C26 C20 126.9(4)
N4 C47 H47 119.0
N4 C47 C46 122.0(5)
C46 C47 H47 119.0
O1 C20 C26 107.5(4)
O1 C20 C19 111.2(4)
O1 C20 C21 110.0(4)
C26 C20 C19 109.9(4)
C21 C20 C26 110.1(4)
C21 C20 C19 108.1(4)
C19 C14 C12 126.5(4)
C19 C14 C15 118.5(4)
C15 C14 C12 114.9(4)
C12 C11 H11 119.0
C10 C11 C12 121.9(4)
C10 C11 H11 119.0
C31 C36 C37 122.8(4)
C35 C36 C37 119.0(4)
C35 C36 C31 118.1(4)
C14 C19 C20 123.3(4)
C14 C19 C18 118.3(4)
C18 C19 C20 118.3(4)
N4 C43 C37 113.5(4)
N4 C43 C44 121.2(4)
C44 C43 C37 125.3(4)
O8 C54 O9 126.0(5)
O8 C54 C55 117.0(5)
O9 C54 C55 116.9(5)
C11 C10 C31 121.7(4)
C11 C10 C9 117.3(5)
C9 C10 C31 120.6(4)
C39 C40 H40 120.6
C39 C40 C41 118.8(5)
C41 C40 H40 120.6
C38 C39 H39 120.2
C40 C39 C38 119.6(5)
C40 C39 H39 120.2
O4 C1 C2 115.9(5)
O5 C1 O4 124.8(5)
O5 C1 C2 119.3(5)
N2 C30 H30 118.6
N2 C30 C29 122.9(5)
C29 C30 H30 118.6
C36 C31 C10 125.8(4)
C32 C31 C36 117.8(5)
C32 C31 C10 116.3(4)
C14 C15 H15 118.9
C16 C15 C14 122.3(5)
C16 C15 H15 118.9
N5 C60 H60 118.3
N5 C60 C59 123.3(5)
C59 C60 H60 118.3
C10 C9 H9 119.3
C8 C9 C10 121.4(5)
C8 C9 H9 119.3
C15 C16 H16 120.5
C17 C16 C15 119.0(5)
C17 C16 H16 120.5
C19 C18 H18 119.1
C17 C18 C19 121.8(5)
C17 C18 H18 119.1
O10 C50 C51 115.8(5)
O11 C50 O10 126.3(5)
O11 C50 C51 118.0(5)
C12 C13 H13 120.2
C8 C13 C12 119.7(5)
C8 C13 H13 120.2
C26 C27 H27 120.3
C28 C27 C26 119.4(5)
C28 C27 H27 120.3
C47 C46 H46 120.3
C45 C46 C47 119.4(5)
C45 C46 H46 120.3
C31 C32 H32 118.5
C33 C32 C31 123.0(5)
C33 C32 H32 118.5
C43 C44 H44 120.3
C43 C44 C45 119.3(5)
C45 C44 H44 120.3
N3 C42 H42 118.8
N3 C42 C41 122.5(5)
C41 C42 H42 118.8
C30 C29 H29 121.1
C28 C29 C30 117.8(5)
C28 C29 H29 121.1
C60 C59 H59 120.6
C58 C59 C60 118.7(5)
C58 C59 H59 120.6
C35 C34 H34 120.5
C33 C34 H34 120.5
C33 C34 C35 119.1(5)
N1 C21 C20 115.1(4)
N1 C21 C22 121.0(5)
C22 C21 C20 123.8(5)
C21 C22 H22 120.1
C23 C22 C21 119.8(5)
C23 C22 H22 120.1
N5 C56 H56 118.3
N5 C56 C57 123.4(5)
C57 C56 H56 118.3
C27 C28 H28 120.1
C29 C28 C27 119.8(5)
C29 C28 H28 120.1
C16 C17 C18 120.0(5)
C16 C17 H17 120.0
C18 C17 H17 120.0
C36 C35 C34 122.8(5)
C36 C35 H35 118.6
C34 C35 H35 118.6
C9 C8 C7 118.6(5)
C13 C8 C9 119.8(5)
C13 C8 C7 121.4(5)
O6 C48 O7 125.7(5)
O6 C48 C49 116.3(5)
O7 C48 C49 118.0(5)
C56 C57 H57 120.3
C56 C57 C58 119.3(6)
C58 C57 H57 120.3
C54 C55 H55A 109.5
C54 C55 H55B 109.5
C54 C55 H55C 109.5
H55A C55 H55B 109.5
H55A C55 H55C 109.5
H55B C55 H55C 109.5
C46 C45 C44 118.6(5)
C46 C45 H45 120.7
C44 C45 H45 120.7
C25 C24 H24 120.9
C23 C24 H24 120.9
C23 C24 C25 118.1(5)
N1 C25 C24 123.4(6)
N1 C25 H25 118.3
C24 C25 H25 118.3
C50 C51 H51A 109.5
C50 C51 H51B 109.5
C50 C51 H51C 109.5
H51A C51 H51B 109.5
H51A C51 H51C 109.5
H51B C51 H51C 109.5
C40 C41 C42 118.5(5)
C40 C41 H41 120.8
C42 C41 H41 120.8
C32 C33 C34 119.1(5)
C32 C33 H33 120.4
C34 C33 H33 120.4
C7 C2 C1 120.1(5)
C7 C2 C3 119.1(5)
C3 C2 C1 120.7(5)
C2 C7 C8 120.2(5)
C6 C7 C8 119.0(5)
C6 C7 C2 120.4(5)
C59 C58 H58 120.8
C57 C58 C59 118.3(5)
C57 C58 H58 120.8
O12 C52 C53 118.5(5)
O13 C52 O12 120.2(5)
O13 C52 C53 121.3(5)
C2 C3 H3 120.0
C4 C3 C2 120.1(6)
C4 C3 H3 120.0
C22 C23 H23 120.4
C24 C23 C22 119.2(5)
C24 C23 H23 120.4
C52 C53 H53A 109.5
C52 C53 H53B 109.5
C52 C53 H53C 109.5
H53A C53 H53B 109.5
H53A C53 H53C 109.5
H53B C53 H53C 109.5
C3 C4 H4 120.0
C5 C4 C3 119.9(6)
C5 C4 H4 120.0
C48 C49 H49A 109.5
C48 C49 H49B 109.5
C48 C49 H49C 109.5
H49A C49 H49B 109.5
H49A C49 H49C 109.5
H49B C49 H49C 109.5
C7 C6 H6 120.1
C7 C6 C5 119.8(6)
C5 C6 H6 120.1
C4 C5 C6 120.5(6)
C4 C5 H5 119.8
C6 C5 H5 119.8
C61 O14 C63 111.93(12)
H62A C62 H62B 109.5
H62A C62 H62C 109.5
H62B C62 H62C 109.5
C61 C62 H62A 109.5
C61 C62 H62B 109.5
C61 C62 H62C 109.5
H64A C64 H64B 109.5
H64A C64 H64C 109.5
H64B C64 H64C 109.5
C63 C64 H64A 109.5
C63 C64 H64B 109.5
C63 C64 H64C 109.5
O14 C61 C62 109.0(10)
O14 C61 H61A 109.9
O14 C61 H61B 109.9
C62 C61 H61A 109.9
C62 C61 H61B 109.9
H61A C61 H61B 108.3
O14 C63 C64 110.1(11)
O14 C63 H63A 109.6
O14 C63 H63B 109.6
C64 C63 H63A 109.6
C64 C63 H63B 109.6
H63A C63 H63B 108.2

loop_
_geom_bond_atom_site_label_1
_geom_bond_atom_site_label_2
_geom_bond_distance
Fe1 O1 2.043(3)
Fe1 O2 2.039(3)
Fe1 O12 2.255(3)
Fe1 O13 2.229(3)
Fe1 N2 2.160(4)
Fe1 N3 2.160(4)
Fe2 O2 2.055(3)
Fe2 O8 2.095(3)
Fe2 O12 2.388(3)
Fe2 O10 2.028(3)
Fe2 O3 2.097(4)
Fe2 N4 2.210(4)
Fe4 O3 2.169(4)
Fe4 O7 2.126(4)
Fe4 O5 2.127(4)
Fe4 O9 2.116(4)
Fe4 O11 2.107(4)
Fe4 N5 2.231(4)
Fe3 O1 2.039(3)
Fe3 O3 2.039(4)
Fe3 O6 2.038(4)
Fe3 O4 2.060(4)
Fe3 N1 2.169(4)
O1 C20 1.414(5)
O2 C37 1.390(5)
O8 C54 1.243(6)
O12 C52 1.288(6)
O10 C50 1.265(6)
O13 C52 1.255(6)
O6 C48 1.250(6)
O4 C1 1.289(6)
O7 C48 1.257(6)
O5 C1 1.233(6)
O9 C54 1.248(6)
O11 C50 1.251(6)
N2 C26 1.341(6)
N2 C30 1.343(6)
N4 C47 1.344(6)
N4 C43 1.343(6)
N3 C38 1.339(6)
N3 C42 1.344(6)
N5 C60 1.338(7)
N5 C56 1.341(7)
N1 C21 1.312(6)
N1 C25 1.347(7)
C37 C38 1.555(6)
C37 C36 1.555(6)
C37 C43 1.546(6)
C38 C39 1.390(6)
C12 C14 1.492(7)
C12 C11 1.394(6)
C12 C13 1.391(7)
C26 C20 1.547(7)
C26 C27 1.382(7)
C47 H47 0.9500
C47 C46 1.383(7)
C20 C19 1.559(6)
C20 C21 1.540(6)
C14 C19 1.403(7)
C14 C15 1.407(7)
C11 H11 0.9500
C11 C10 1.389(6)
C36 C31 1.418(7)
C36 C35 1.385(7)
C19 C18 1.409(7)
C43 C44 1.390(7)
C54 C55 1.522(7)
C10 C31 1.497(7)
C10 C9 1.398(7)
C40 H40 0.9500
C40 C39 1.384(7)
C40 C41 1.388(8)
C39 H39 0.9500
C1 C2 1.474(8)
C30 H30 0.9500
C30 C29 1.384(7)
C31 C32 1.401(7)
C15 H15 0.9500
C15 C16 1.386(7)
C60 H60 0.9500
C60 C59 1.383(7)
C9 H9 0.9500
C9 C8 1.397(7)
C16 H16 0.9500
C16 C17 1.377(8)
C18 H18 0.9500
C18 C17 1.385(7)
C50 C51 1.507(7)
C13 H13 0.9500
C13 C8 1.386(7)
C27 H27 0.9500
C27 C28 1.382(8)
C46 H46 0.9500
C46 C45 1.375(8)
C32 H32 0.9500
C32 C33 1.376(8)
C44 H44 0.9500
C44 C45 1.398(7)
C42 H42 0.9500
C42 C41 1.391(7)
C29 H29 0.9500
C29 C28 1.372(8)
C59 H59 0.9500
C59 C58 1.381(8)
C34 H34 0.9500
C34 C35 1.397(7)
C34 C33 1.377(8)
C21 C22 1.390(7)
C22 H22 0.9500
C22 C23 1.374(8)
C56 H56 0.9500
C56 C57 1.368(8)
C28 H28 0.9500
C17 H17 0.9500
C35 H35 0.9500
C8 C7 1.530(7)
C48 C49 1.533(8)
C57 H57 0.9500
C57 C58 1.379(9)
C55 H55A 0.9800
C55 H55B 0.9800
C55 H55C 0.9800
C45 H45 0.9500
C24 H24 0.9500
C24 C25 1.369(8)
C24 C23 1.354(9)
C25 H25 0.9500
C51 H51A 0.9800
C51 H51B 0.9800
C51 H51C 0.9800
C41 H41 0.9500
C33 H33 0.9500
C2 C7 1.380(8)
C2 C3 1.411(8)
C7 C6 1.379(8)
C58 H58 0.9500
C52 C53 1.496(7)
C3 H3 0.9500
C3 C4 1.378(9)
C23 H23 0.9500
C53 H53A 0.9800
C53 H53B 0.9800
C53 H53C 0.9800
C4 H4 0.9500
C4 C5 1.370(9)
C49 H49A 0.9800
C49 H49B 0.9800
C49 H49C 0.9800
C6 H6 0.9500
C6 C5 1.393(9)
C5 H5 0.9500
O14 C61 1.3998(10)
O14 C63 1.4004(10)
C62 H62A 0.9800
C62 H62B 0.9800
C62 H62C 0.9800
C62 C61 1.5003(10)
C64 H64A 0.9800
C64 H64B 0.9800
C64 H64C 0.9800
C64 C63 1.5005(10)
C61 H61A 0.9900
C61 H61B 0.9900
C63 H63A 0.9900
C63 H63B 0.9900

loop_
_geom_torsion_atom_site_label_1
_geom_torsion_atom_site_label_2
_geom_torsion_atom_site_label_3
_geom_torsion_atom_site_label_4
_geom_torsion
Fe1 O1 C20 C26 40.3(4)
Fe1 O1 C20 C19 -80.0(4)
Fe1 O1 C20 C21 160.3(3)
Fe1 O2 C37 C38 30.9(4)
Fe1 O2 C37 C36 150.6(3)
Fe1 O2 C37 C43 -87.5(4)
Fe1 O12 C52 O13 1.4(5)
Fe1 O12 C52 C53 -178.2(4)
Fe1 O13 C52 O12 -1.4(5)
Fe1 O13 C52 C53 178.2(4)
Fe1 N2 C26 C20 15.9(5)
Fe1 N2 C26 C27 -165.0(4)
Fe1 N2 C30 C29 165.5(4)
Fe1 N3 C38 C37 -0.4(5)
Fe1 N3 C38 C39 -177.6(3)
Fe1 N3 C42 C41 175.1(4)
Fe2 O2 C37 C38 157.5(3)
Fe2 O2 C37 C36 -82.8(4)
Fe2 O2 C37 C43 39.0(4)
Fe2 O8 C54 O9 1.6(8)
Fe2 O8 C54 C55 179.7(4)
Fe2 O12 C52 O13 -87.3(5)
Fe2 O12 C52 C53 93.1(5)
Fe2 O10 C50 O11 -8.9(8)
Fe2 O10 C50 C51 170.1(4)
Fe2 N4 C47 C46 164.2(4)
Fe2 N4 C43 C37 13.8(5)
Fe2 N4 C43 C44 -164.8(4)
Fe4 O7 C48 O6 -6.2(9)
Fe4 O7 C48 C49 176.7(4)
Fe4 O5 C1 O4 23.7(8)
Fe4 O5 C1 C2 -156.5(4)
Fe4 O9 C54 O8 -21.0(9)
Fe4 O9 C54 C55 160.9(4)
Fe4 O11 C50 O10 -3.9(8)
Fe4 O11 C50 C51 177.2(4)
Fe4 N5 C60 C59 174.1(4)
Fe4 N5 C56 C57 -173.9(4)
Fe3 O1 C20 C26 -108.8(3)
Fe3 O1 C20 C19 130.9(3)
Fe3 O1 C20 C21 11.1(5)
Fe3 O6 C48 O7 -24.5(9)
Fe3 O6 C48 C49 152.6(5)
Fe3 O4 C1 O5 -44.5(7)
Fe3 O4 C1 C2 135.6(4)
Fe3 N1 C21 C20 10.7(6)
Fe3 N1 C21 C22 -171.8(4)
Fe3 N1 C25 C24 171.6(5)
O1 C20 C19 C14 -31.7(6)
O1 C20 C19 C18 151.1(4)
O1 C20 C21 N1 -13.8(6)
O1 C20 C21 C22 168.8(5)
O2 C37 C38 N3 -19.0(5)
O2 C37 C38 C39 158.1(4)
O2 C37 C36 C31 -36.6(6)
O2 C37 C36 C35 142.6(4)
O2 C37 C43 N4 -32.8(5)
O2 C37 C43 C44 145.7(5)
O4 C1 C2 C7 -57.7(7)
O4 C1 C2 C3 126.0(6)
O5 C1 C2 C7 122.5(6)
O5 C1 C2 C3 -53.9(8)
N2 C26 C20 O1 -35.6(5)
N2 C26 C20 C19 85.6(5)
N2 C26 C20 C21 -155.4(4)
N2 C26 C27 C28 -2.6(7)
N2 C30 C29 C28 -0.8(8)
N4 C47 C46 C45 -0.3(8)
N4 C43 C44 C45 -1.2(7)
N3 C38 C39 C40 1.5(7)
N3 C42 C41 C40 2.0(8)
N5 C60 C59 C58 0.1(9)
N5 C56 C57 C58 -0.4(10)
N1 C21 C22 C23 -1.4(8)
C37 C38 C39 C40 -175.4(4)
C37 C36 C31 C10 -0.5(7)
C37 C36 C31 C32 179.9(4)
C37 C36 C35 C34 179.6(5)
C37 C43 C44 C45 -179.6(5)
C38 N3 C42 C41 0.2(7)
C38 C37 C36 C31 83.9(5)
C38 C37 C36 C35 -96.8(5)
C38 C37 C43 N4 -151.4(4)
C38 C37 C43 C44 27.1(6)
C12 C14 C19 C20 7.5(7)
C12 C14 C19 C18 -175.3(4)
C12 C14 C15 C16 177.0(5)
C12 C11 C10 C31 180.0(4)
C12 C11 C10 C9 -6.0(7)
C12 C13 C8 C9 -3.5(7)
C12 C13 C8 C7 172.5(5)
C26 N2 C30 C29 -0.4(7)
C26 C20 C19 C14 -150.6(4)
C26 C20 C19 C18 32.2(6)
C26 C20 C21 N1 104.5(5)
C26 C20 C21 C22 -72.9(6)
C26 C27 C28 C29 1.3(8)
C47 N4 C43 C37 -178.7(4)
C47 N4 C43 C44 2.7(7)
C47 C46 C45 C44 1.7(8)
C20 C26 C27 C28 176.4(5)
C20 C19 C18 C17 176.0(5)
C20 C21 C22 C23 175.8(5)
C14 C12 C11 C10 -179.3(4)
C14 C12 C13 C8 -175.4(4)
C14 C19 C18 C17 -1.3(7)
C14 C15 C16 C17 -1.1(8)
C11 C12 C14 C19 101.3(6)
C11 C12 C14 C15 -74.6(5)
C11 C12 C13 C8 -1.6(7)
C11 C10 C31 C36 -51.8(7)
C11 C10 C31 C32 127.8(5)
C11 C10 C9 C8 0.7(7)
C36 C37 C38 N3 -140.8(4)
C36 C37 C38 C39 36.3(6)
C36 C37 C43 N4 89.3(5)
C36 C37 C43 C44 -92.2(6)
C36 C31 C32 C33 0.7(8)
C19 C20 C21 N1 -135.5(4)
C19 C20 C21 C22 47.1(6)
C19 C14 C15 C16 0.8(7)
C19 C18 C17 C16 1.0(8)
C43 N4 C47 C46 -1.9(7)
C43 C37 C38 N3 98.0(4)
C43 C37 C38 C39 -84.9(5)
C43 C37 C36 C31 -156.0(4)
C43 C37 C36 C35 23.2(6)
C43 C44 C45 C46 -1.0(8)
C10 C31 C32 C33 -178.9(5)
C10 C9 C8 C13 4.0(8)
C10 C9 C8 C7 -172.1(5)
C39 C40 C41 C42 -2.4(7)
C1 C2 C7 C8 -7.5(8)
C1 C2 C7 C6 179.5(6)
C1 C2 C3 C4 180.0(6)
C30 N2 C26 C20 -177.0(4)
C30 N2 C26 C27 2.1(7)
C30 C29 C28 C27 0.3(8)
C31 C36 C35 C34 -1.1(8)
C31 C10 C9 C8 174.8(4)
C31 C32 C33 C34 -1.6(9)
C15 C14 C19 C20 -176.8(4)
C15 C14 C19 C18 0.4(7)
C15 C16 C17 C18 0.2(8)
C60 N5 C56 C57 1.8(8)
C60 C59 C58 C57 1.3(9)
C9 C10 C31 C36 134.4(5)
C9 C10 C31 C32 -46.1(6)
C9 C8 C7 C2 -84.7(7)
C9 C8 C7 C6 88.3(7)
C13 C12 C14 C19 -84.7(6)
C13 C12 C14 C15 99.4(5)
C13 C12 C11 C10 6.5(7)
C13 C8 C7 C2 99.2(7)
C13 C8 C7 C6 -87.8(7)
C27 C26 C20 O1 145.4(5)
C27 C26 C20 C19 -93.4(5)
C27 C26 C20 C21 25.5(6)
C42 N3 C38 C37 175.2(4)
C42 N3 C38 C39 -2.0(7)
C21 N1 C25 C24 -0.8(9)
C21 C20 C19 C14 89.2(5)
C21 C20 C19 C18 -88.0(5)
C21 C22 C23 C24 1.2(9)
C56 N5 C60 C59 -1.6(7)
C56 C57 C58 C59 -1.2(10)
C35 C36 C31 C10 -179.8(5)
C35 C36 C31 C32 0.7(7)
C35 C34 C33 C32 1.1(8)
C8 C7 C6 C5 -172.3(7)
C25 N1 C21 C20 -176.3(5)
C25 N1 C21 C22 1.2(8)
C25 C24 C23 C22 -0.8(10)
C41 C40 C39 C38 0.7(7)
C33 C34 C35 C36 0.2(8)
C2 C7 C6 C5 0.7(11)
C2 C3 C4 C5 0.3(11)
C7 C2 C3 C4 3.6(9)
C7 C6 C5 C4 3.3(13)
C3 C2 C7 C8 168.9(5)
C3 C2 C7 C6 -4.1(9)
C3 C4 C5 C6 -3.8(12)
C23 C24 C25 N1 0.6(10)
C61 O14 C63 C64 -158.8(16)
C63 O14 C61 C62 176.2(15)
